data_4071707
loop_
_publ_author_name
'Yuki, Masahiro'
'Miyake, Yoshihiro'
'Nishibayashi, Yoshiaki'
'Wakiji, Issei'
'Hidai, Masanobu'

_publ_section_title
;
 Synthesis and Reactivity of Tungsten&#x2212; and
 Molybdenum&#x2212;Dinitrogen Complexes Bearing Ferrocenyldiphosphines
 toward Protonolysis
;
_journal_issue 15
_journal_name_full Organometallics
_journal_page_first 3947
_journal_paper_doi 10.1021/om800327j
_journal_volume 27
_journal_year 2008
_chemical_formula_moiety 'C36 H56 Fe2 N4 P4 W '
_chemical_formula_sum 'C36 H56 Fe2 N4 P4 W'
_chemical_formula_weight 964.30
_space_group_IT_number 2
_symmetry_cell_setting triclinic
_symmetry_Int_Tables_number 2
_symmetry_space_group_name_Hall '-P 1'
_symmetry_space_group_name_H-M 'P -1'
_cell_angle_alpha 68.5308(15)
_cell_angle_beta 75.0976(15)
_cell_angle_gamma 75.3906(16)
_cell_formula_units_Z 2
_cell_length_a 10.3251(5)
_cell_length_b 12.9548(7)
_cell_length_c 16.0045(8)
_cell_measurement_reflns_used 16678
_cell_measurement_temperature 173.1
_cell_measurement_theta_max 27.4
_cell_measurement_theta_min 3.1
_cell_volume 1895.23(17)
_computing_cell_refinement PROCESS-AUTO
_computing_data_collection PROCESS-AUTO
_computing_data_reduction CrystalStructure
_computing_publication_material 'CrystalStructure 3.8'
_computing_structure_refinement CRYSTALS
_computing_structure_solution SIR97
_diffrn_detector_area_resol_mean 10.00
_diffrn_measured_fraction_theta_full 0.994
_diffrn_measured_fraction_theta_max 0.994
_diffrn_measurement_device_type 'Rigaku RAXIS-RAPID'
_diffrn_measurement_method \w
_diffrn_radiation_type 'Mo K\a'
_diffrn_radiation_wavelength 0.71075
_diffrn_reflns_av_R_equivalents 0.032
_diffrn_reflns_limit_h_max 13
_diffrn_reflns_limit_h_min -12
_diffrn_reflns_limit_k_max 16
_diffrn_reflns_limit_k_min -16
_diffrn_reflns_limit_l_max 20
_diffrn_reflns_limit_l_min -20
_diffrn_reflns_number 18639
_diffrn_reflns_theta_full 27.43
_diffrn_reflns_theta_max 27.43
_exptl_absorpt_coefficient_mu 3.986
_exptl_absorpt_correction_T_max 0.369
_exptl_absorpt_correction_T_min 0.209
_exptl_absorpt_correction_type multi-scan
_exptl_absorpt_process_details
;
    Higashi, T. (1995). Program for Absorption Correction.
    Rigaku Corporation, Tokyo, Japan.
;
_exptl_crystal_colour orange-red
_exptl_crystal_density_diffrn 1.690
_exptl_crystal_density_method 'not measured'
_exptl_crystal_description prism
_exptl_crystal_F_000 972.00
_exptl_crystal_size_max 0.30
_exptl_crystal_size_mid 0.30
_exptl_crystal_size_min 0.25
_refine_diff_density_max 1.45
_refine_diff_density_min -1.15
_refine_ls_extinction_method none
_refine_ls_goodness_of_fit_ref 1.012
_refine_ls_hydrogen_treatment refall
_refine_ls_number_parameters 480
_refine_ls_number_reflns 8599
_refine_ls_R_factor_gt 0.0235
_refine_ls_shift/su_max 0.0000
_refine_ls_structure_factor_coef Fsqd
_refine_ls_weighting_details 'w = 1/[0.0002Fo^2^ + 0.9000\s(Fo^2^)]/(4Fo^2^)'
_refine_ls_weighting_scheme calc
_refine_ls_wR_factor_ref 0.0633
_reflns_number_gt 7932
_reflns_number_total 8599
_reflns_threshold_expression F^2^>2.0\s(F^2^)
_cod_data_source_file om800327j-file003.cif
_cod_data_source_block '_trans-1'
_cod_original_formula_sum 'C36 H56 Fe2 N4 P4 W '
_cod_database_code 4071707

loop_
_symmetry_equiv_pos_site_id
_symmetry_equiv_pos_as_xyz
1 +X,+Y,+Z
2 -X,-Y,-Z

loop_
_atom_site_label
_atom_site_type_symbol
_atom_site_fract_x
_atom_site_fract_y
_atom_site_fract_z
_atom_site_U_iso_or_equiv
_atom_site_adp_type
_atom_site_occupancy
_atom_site_symmetry_multiplicity
_atom_site_calc_flag
_atom_site_refinement_flags
W(1) W 0.523900(10) 0.724660(10) 0.227010(10) 0.01211(3) Uani 1.00 1 d .
Fe(1) Fe 0.27940(4) 0.96983(3) 0.37539(3) 0.01740(10) Uani 1.00 1 d .
Fe(2) Fe 0.86245(4) 0.43597(4) 0.22606(3) 0.02116(11) Uani 1.00 1 d .
P(1) P 0.28460(7) 0.74635(6) 0.30985(5) 0.01494(16) Uani 1.00 1 d .
P(2) P 0.58479(7) 0.87937(6) 0.25792(5) 0.01528(16) Uani 1.00 1 d .
P(3) P 0.74379(7) 0.70726(6) 0.12047(5) 0.01689(17) Uani 1.00 1 d .
P(4) P 0.50864(7) 0.54173(6) 0.21882(5) 0.01839(18) Uani 1.00 1 d .
N(1) N 0.5815(2) 0.6336(2) 0.34627(15) 0.0169(5) Uani 1.00 1 d .
N(2) N 0.6087(2) 0.5878(2) 0.41671(17) 0.0279(7) Uani 1.00 1 d .
N(3) N 0.4509(2) 0.8384(2) 0.11845(15) 0.0186(6) Uani 1.00 1 d .
N(4) N 0.4081(2) 0.9101(2) 0.06023(17) 0.0274(7) Uani 1.00 1 d .
C(1) C 0.2012(2) 0.8829(2) 0.32380(19) 0.0173(6) Uani 1.00 1 d .
C(2) C 0.2232(2) 0.9894(2) 0.25677(19) 0.0213(7) Uani 1.00 1 d .
C(3) C 0.1450(3) 1.0770(2) 0.2922(2) 0.0262(8) Uani 1.00 1 d .
C(4) C 0.0727(3) 1.0262(2) 0.3806(2) 0.0260(8) Uani 1.00 1 d .
C(5) C 0.1056(2) 0.9069(2) 0.4002(2) 0.0223(7) Uani 1.00 1 d .
C(6) C 0.2551(2) 0.6537(2) 0.43070(18) 0.0208(7) Uani 1.00 1 d .
C(7) C 0.1236(3) 0.6051(3) 0.4708(2) 0.0336(9) Uani 1.00 1 d .
C(8) C 0.1462(2) 0.7284(2) 0.2634(2) 0.0213(7) Uani 1.00 1 d .
C(9) C 0.1160(3) 0.8199(3) 0.1746(2) 0.0311(9) Uani 1.00 1 d .
C(10) C 0.4849(2) 0.9307(2) 0.35183(18) 0.0174(6) Uani 1.00 1 d .
C(11) C 0.4311(2) 0.8597(2) 0.43974(18) 0.0189(7) Uani 1.00 1 d .
C(12) C 0.3542(2) 0.9287(2) 0.49390(19) 0.0232(7) Uani 1.00 1 d .
C(13) C 0.3612(3) 1.0420(2) 0.4405(2) 0.0246(7) Uani 1.00 1 d .
C(14) C 0.4422(2) 1.0443(2) 0.3529(2) 0.0217(7) Uani 1.00 1 d .
C(15) C 0.5866(3) 1.0150(2) 0.16336(19) 0.0230(7) Uani 1.00 1 d .
C(16) C 0.6910(3) 1.0890(3) 0.1471(2) 0.0398(10) Uani 1.00 1 d .
C(17) C 0.7507(2) 0.8359(2) 0.2971(2) 0.0226(7) Uani 1.00 1 d .
C(18) C 0.7944(3) 0.9095(3) 0.3370(2) 0.0380(10) Uani 1.00 1 d .
C(19) C 0.8860(2) 0.6008(2) 0.16397(19) 0.0196(7) Uani 1.00 1 d .
C(20) C 0.9862(2) 0.5293(2) 0.1181(2) 0.0247(7) Uani 1.00 1 d .
C(21) C 1.0642(2) 0.4481(2) 0.1822(2) 0.0280(8) Uani 1.00 1 d .
C(22) C 1.0168(2) 0.4678(2) 0.2669(2) 0.0263(8) Uani 1.00 1 d .
C(23) C 0.9066(2) 0.5617(2) 0.25621(19) 0.0202(7) Uani 1.00 1 d .
C(24) C 0.7502(3) 0.6671(2) 0.01894(19) 0.0250(7) Uani 1.00 1 d .
C(25) C 0.6497(3) 0.7448(3) -0.0428(2) 0.0317(9) Uani 1.00 1 d .
C(26) C 0.8208(2) 0.8363(2) 0.05833(19) 0.0227(7) Uani 1.00 1 d .
C(27) C 0.9516(3) 0.8302(3) -0.0131(2) 0.0380(10) Uani 1.00 1 d .
C(28) C 0.6600(2) 0.4307(2) 0.2381(2) 0.0228(7) Uani 1.00 1 d .
C(29) C 0.7034(3) 0.3798(2) 0.3248(2) 0.0256(7) Uani 1.00 1 d .
C(30) C 0.8132(3) 0.2878(2) 0.3195(2) 0.0315(8) Uani 1.00 1 d .
C(31) C 0.8392(3) 0.2809(2) 0.2299(2) 0.0331(9) Uani 1.00 1 d .
C(32) C 0.7452(3) 0.3679(2) 0.1799(2) 0.0286(8) Uani 1.00 1 d .
C(33) C 0.3888(3) 0.4598(2) 0.3122(2) 0.0283(8) Uani 1.00 1 d .
C(34) C 0.3873(3) 0.3402(2) 0.3173(2) 0.0457(11) Uani 1.00 1 d .
C(35) C 0.4713(3) 0.5229(2) 0.1184(2) 0.0281(8) Uani 1.00 1 d .
C(36) C 0.3406(3) 0.5994(3) 0.0883(2) 0.0350(9) Uani 1.00 1 d .
H(1) H 0.2816 1.0001 0.1972 0.024 Uiso 1.00 1 c R
H(2) H 0.1418 1.1573 0.2612 0.030 Uiso 1.00 1 c R
H(3) H 0.0116 1.0657 0.4206 0.031 Uiso 1.00 1 c R
H(4) H 0.0696 0.8514 0.4557 0.026 Uiso 1.00 1 c R
H(5) H 0.3297 0.5902 0.4368 0.023 Uiso 1.00 1 c R
H(6) H 0.2589 0.6971 0.4680 0.023 Uiso 1.00 1 c R
H(7) H 0.0467 0.6640 0.4538 0.039 Uiso 1.00 1 c R
H(8) H 0.1132 0.5756 0.5368 0.039 Uiso 1.00 1 c R
H(9) H 0.1276 0.5450 0.4473 0.039 Uiso 1.00 1 c R
H(10) H 0.1724 0.6564 0.2524 0.027 Uiso 1.00 1 c R
H(11) H 0.0636 0.7280 0.3091 0.027 Uiso 1.00 1 c R
H(12) H 0.1886 0.8096 0.1245 0.039 Uiso 1.00 1 c R
H(13) H 0.0304 0.8148 0.1630 0.040 Uiso 1.00 1 c R
H(14) H 0.1097 0.8934 0.1797 0.039 Uiso 1.00 1 c R
H(15) H 0.4446 0.7781 0.4593 0.023 Uiso 1.00 1 c R
H(16) H 0.3058 0.9025 0.5562 0.029 Uiso 1.00 1 c R
H(17) H 0.3184 1.1073 0.4600 0.032 Uiso 1.00 1 c R
H(18) H 0.4643 1.1111 0.3029 0.027 Uiso 1.00 1 c R
H(19) H 0.5991 0.9976 0.1075 0.027 Uiso 1.00 1 c R
H(20) H 0.4975 1.0607 0.1733 0.026 Uiso 1.00 1 c R
H(21) H 0.7764 1.0611 0.1131 0.047 Uiso 1.00 1 c R
H(22) H 0.6575 1.1660 0.1125 0.047 Uiso 1.00 1 c R
H(23) H 0.7052 1.0869 0.2054 0.047 Uiso 1.00 1 c R
H(24) H 0.7489 0.7627 0.3438 0.028 Uiso 1.00 1 c R
H(25) H 0.8205 0.8287 0.2449 0.028 Uiso 1.00 1 c R
H(26) H 0.8821 0.8739 0.3549 0.051 Uiso 1.00 1 c R
H(27) H 0.8016 0.9828 0.2913 0.051 Uiso 1.00 1 c R
H(28) H 0.7274 0.9185 0.3899 0.051 Uiso 1.00 1 c R
H(29) H 0.9981 0.5358 0.0543 0.029 Uiso 1.00 1 c R
H(30) H 1.1376 0.3890 0.1698 0.034 Uiso 1.00 1 c R
H(31) H 1.0526 0.4253 0.3225 0.032 Uiso 1.00 1 c R
H(32) H 0.8547 0.5935 0.3036 0.025 Uiso 1.00 1 c R
H(33) H 0.8415 0.6681 -0.0170 0.030 Uiso 1.00 1 c R
H(34) H 0.7304 0.5914 0.0402 0.030 Uiso 1.00 1 c R
H(35) H 0.6528 0.7144 -0.0906 0.039 Uiso 1.00 1 c R
H(36) H 0.5584 0.7501 -0.0069 0.039 Uiso 1.00 1 c R
H(37) H 0.6742 0.8191 -0.0702 0.039 Uiso 1.00 1 c R
H(38) H 0.7524 0.8935 0.0273 0.026 Uiso 1.00 1 c R
H(39) H 0.8407 0.8599 0.1039 0.026 Uiso 1.00 1 c R
H(40) H 1.0007 0.7532 0.0008 0.045 Uiso 1.00 1 c R
H(41) H 1.0084 0.8789 -0.0121 0.045 Uiso 1.00 1 c R
H(42) H 0.9284 0.8547 -0.0733 0.045 Uiso 1.00 1 c R
H(43) H 0.6650 0.4037 0.3782 0.030 Uiso 1.00 1 c R
H(44) H 0.8612 0.2387 0.3685 0.036 Uiso 1.00 1 c R
H(45) H 0.9086 0.2268 0.2068 0.041 Uiso 1.00 1 c R
H(46) H 0.7395 0.3822 0.1169 0.036 Uiso 1.00 1 c R
H(47) H 0.4098 0.4549 0.3694 0.032 Uiso 1.00 1 c R
H(48) H 0.2978 0.5023 0.3067 0.032 Uiso 1.00 1 c R
H(49) H 0.3223 0.3422 0.2822 0.055 Uiso 1.00 1 c R
H(50) H 0.3613 0.2954 0.3805 0.055 Uiso 1.00 1 c R
H(51) H 0.4773 0.3069 0.2925 0.055 Uiso 1.00 1 c R
H(52) H 0.5468 0.5398 0.0680 0.038 Uiso 1.00 1 c R
H(53) H 0.4618 0.4451 0.1339 0.037 Uiso 1.00 1 c R
H(54) H 0.2640 0.5608 0.1200 0.046 Uiso 1.00 1 c R
H(55) H 0.3488 0.6177 0.0230 0.046 Uiso 1.00 1 c R
H(56) H 0.3263 0.6682 0.1030 0.046 Uiso 1.00 1 c R

loop_
_atom_site_aniso_label
_atom_site_aniso_U_11
_atom_site_aniso_U_22
_atom_site_aniso_U_33
_atom_site_aniso_U_12
_atom_site_aniso_U_13
_atom_site_aniso_U_23
W(1) 0.01142(6) 0.01213(7) 0.01238(6) -0.00198(4) -0.00279(4) -0.00313(4)
Fe(1) 0.0179(2) 0.0155(2) 0.0185(2) -0.00112(16) -0.00351(16) -0.00622(17)
Fe(2) 0.0173(2) 0.0189(2) 0.0277(2) 0.00134(17) -0.00714(17) -0.00895(19)
P(1) 0.0133(3) 0.0155(3) 0.0156(3) -0.0026(2) -0.0032(2) -0.0041(2)
P(2) 0.0148(3) 0.0155(3) 0.0155(3) -0.0040(2) -0.0029(2) -0.0040(2)
P(3) 0.0138(3) 0.0200(3) 0.0156(3) -0.0017(2) -0.0028(2) -0.0050(2)
P(4) 0.0163(3) 0.0157(3) 0.0250(3) -0.0020(2) -0.0058(2) -0.0079(3)
N(1) 0.0163(11) 0.0144(12) 0.0181(11) -0.0020(9) -0.0023(9) -0.0040(9)
N(2) 0.0313(14) 0.0262(15) 0.0224(13) -0.0010(11) -0.0088(10) -0.0035(11)
N(3) 0.0176(11) 0.0224(13) 0.0170(11) -0.0044(10) -0.0021(9) -0.0078(10)
N(4) 0.0270(13) 0.0302(15) 0.0191(12) -0.0014(11) -0.0068(10) -0.0018(11)
C(1) 0.0129(12) 0.0195(14) 0.0206(13) -0.0004(10) -0.0062(10) -0.0073(11)
C(2) 0.0224(14) 0.0209(15) 0.0180(13) -0.0016(12) -0.0068(11) -0.0027(11)
C(3) 0.0278(16) 0.0182(15) 0.0291(16) 0.0037(12) -0.0100(12) -0.0055(13)
C(4) 0.0195(14) 0.0260(17) 0.0325(16) 0.0042(12) -0.0049(12) -0.0146(14)
C(5) 0.0164(13) 0.0258(16) 0.0234(14) -0.0031(11) -0.0022(11) -0.0078(13)
C(6) 0.0219(14) 0.0203(15) 0.0164(13) -0.0037(11) -0.0017(10) -0.0026(11)
C(7) 0.0311(17) 0.038(2) 0.0275(16) -0.0186(15) 0.0006(13) -0.0013(15)
C(8) 0.0134(13) 0.0250(16) 0.0297(15) -0.0024(11) -0.0066(11) -0.0126(13)
C(9) 0.0206(15) 0.044(2) 0.0332(17) -0.0049(14) -0.0113(13) -0.0144(15)
C(10) 0.0150(12) 0.0205(15) 0.0193(13) -0.0046(11) -0.0041(10) -0.0076(11)
C(11) 0.0178(13) 0.0213(15) 0.0185(13) -0.0044(11) -0.0069(10) -0.0044(11)
C(12) 0.0252(15) 0.0298(17) 0.0179(13) -0.0071(12) -0.0040(11) -0.0098(13)
C(13) 0.0258(15) 0.0262(16) 0.0281(15) -0.0043(12) -0.0030(12) -0.0172(13)
C(14) 0.0236(14) 0.0185(15) 0.0255(15) -0.0091(12) -0.0019(11) -0.0082(12)
C(15) 0.0287(15) 0.0185(15) 0.0189(14) -0.0068(12) -0.0045(11) -0.0009(12)
C(16) 0.048(2) 0.029(2) 0.040(2) -0.0205(17) -0.0056(16) -0.0001(16)
C(17) 0.0173(13) 0.0283(17) 0.0253(14) -0.0011(12) -0.0075(11) -0.0118(13)
C(18) 0.0275(17) 0.051(2) 0.049(2) -0.0040(16) -0.0112(15) -0.0302(19)
C(19) 0.0136(13) 0.0198(15) 0.0243(14) -0.0021(11) -0.0023(11) -0.0073(12)
C(20) 0.0174(13) 0.0295(17) 0.0267(15) 0.0003(12) -0.0017(11) -0.0131(13)
C(21) 0.0157(14) 0.0271(17) 0.0419(18) 0.0016(12) -0.0060(12) -0.0150(15)
C(22) 0.0186(14) 0.0279(17) 0.0324(16) -0.0020(12) -0.0096(12) -0.0078(14)
C(23) 0.0182(13) 0.0218(15) 0.0225(14) -0.0026(11) -0.0045(11) -0.0093(12)
C(24) 0.0226(14) 0.0321(18) 0.0205(14) 0.0001(13) -0.0036(11) -0.0123(13)
C(25) 0.0290(16) 0.044(2) 0.0245(15) -0.0025(15) -0.0088(13) -0.0136(15)
C(26) 0.0223(14) 0.0251(16) 0.0181(13) -0.0072(12) -0.0020(11) -0.0030(12)
C(27) 0.0326(18) 0.048(2) 0.0306(17) -0.0155(16) 0.0073(14) -0.0129(17)
C(28) 0.0186(13) 0.0168(15) 0.0343(16) -0.0028(11) -0.0074(12) -0.0080(13)
C(29) 0.0258(15) 0.0196(16) 0.0292(16) -0.0050(12) -0.0050(12) -0.0046(13)
C(30) 0.0283(16) 0.0141(15) 0.048(2) -0.0003(12) -0.0141(14) -0.0025(14)
C(31) 0.0257(16) 0.0213(17) 0.056(2) 0.0020(13) -0.0097(15) -0.0193(16)
C(32) 0.0260(15) 0.0241(17) 0.0408(18) 0.0001(13) -0.0087(13) -0.0175(15)
C(33) 0.0231(15) 0.0185(16) 0.0386(18) -0.0063(12) -0.0008(13) -0.0054(14)
C(34) 0.040(2) 0.0215(19) 0.074(2) -0.0116(16) -0.0069(19) -0.0118(19)
C(35) 0.0272(16) 0.0307(18) 0.0357(17) -0.0046(13) -0.0092(13) -0.0196(15)
C(36) 0.0280(16) 0.052(2) 0.0346(18) -0.0025(16) -0.0118(14) -0.0241(17)

loop_
_atom_type_symbol
_atom_type_description
_atom_type_scat_dispersion_real
_atom_type_scat_dispersion_imag
_atom_type_scat_source
C C 0.003 0.002
;
International Tables for Crystallography
(1992, Vol. C, Tables 4.2.6.8 and 6.1.1.4)
;
H H 0.000 0.000
;
International Tables for Crystallography
(1992, Vol. C, Table 6.1.1.4)
;
N N 0.006 0.003
;
International Tables for Crystallography
(1992, Vol. C, Tables 4.2.6.8 and 6.1.1.4)
;
Fe Fe 0.346 0.844
;
International Tables for Crystallography
(1992, Vol. C, Tables 4.2.6.8 and 6.1.1.4)
;
P P 0.102 0.094
;
International Tables for Crystallography
(1992, Vol. C, Tables 4.2.6.8 and 6.1.1.4)
;
W W -0.849 6.872
;
International Tables for Crystallography
(1992, Vol. C, Tables 4.2.6.8 and 6.1.1.4)
;

loop_
_geom_angle_atom_site_label_1
_geom_angle_atom_site_label_2
_geom_angle_atom_site_label_3
_geom_angle
_geom_angle_publ_flag
P(1) W(1) P(2) 95.72(2) yes
P(1) W(1) P(3) 169.53(2) yes
P(1) W(1) P(4) 91.11(2) yes
P(1) W(1) N(1) 88.61(6) yes
P(1) W(1) N(3) 85.57(6) yes
P(2) W(1) P(3) 90.32(2) yes
P(2) W(1) P(4) 165.48(2) yes
P(2) W(1) N(1) 82.59(8) yes
P(2) W(1) N(3) 88.98(9) yes
P(3) W(1) P(4) 84.99(2) yes
P(3) W(1) N(1) 100.67(6) yes
P(3) W(1) N(3) 85.99(6) yes
P(4) W(1) N(1) 84.79(8) yes
P(4) W(1) N(3) 104.34(9) yes
N(1) W(1) N(3) 169.24(11) yes
C(1) Fe(1) C(2) 41.39(11) yes
C(1) Fe(1) C(3) 69.39(13) yes
C(1) Fe(1) C(4) 69.37(13) yes
C(1) Fe(1) C(5) 41.46(12) yes
C(1) Fe(1) C(10) 109.94(12) yes
C(1) Fe(1) C(11) 106.91(12) yes
C(1) Fe(1) C(12) 133.49(11) yes
C(1) Fe(1) C(13) 173.49(10) yes
C(1) Fe(1) C(14) 142.11(11) yes
C(2) Fe(1) C(3) 40.74(13) yes
C(2) Fe(1) C(4) 68.32(12) yes
C(2) Fe(1) C(5) 68.81(12) yes
C(2) Fe(1) C(10) 105.44(11) yes
C(2) Fe(1) C(11) 131.33(12) yes
C(2) Fe(1) C(12) 171.76(12) yes
C(2) Fe(1) C(13) 145.04(11) yes
C(2) Fe(1) C(14) 111.98(12) yes
C(3) Fe(1) C(4) 40.23(11) yes
C(3) Fe(1) C(5) 68.32(12) yes
C(3) Fe(1) C(10) 131.50(10) yes
C(3) Fe(1) C(11) 171.10(11) yes
C(3) Fe(1) C(12) 147.46(13) yes
C(3) Fe(1) C(13) 116.28(13) yes
C(3) Fe(1) C(14) 108.95(12) yes
C(4) Fe(1) C(5) 40.68(12) yes
C(4) Fe(1) C(10) 171.70(10) yes
C(4) Fe(1) C(11) 147.12(10) yes
C(4) Fe(1) C(12) 117.68(12) yes
C(4) Fe(1) C(13) 112.52(14) yes
C(4) Fe(1) C(14) 134.73(12) yes
C(5) Fe(1) C(10) 143.49(12) yes
C(5) Fe(1) C(11) 114.68(11) yes
C(5) Fe(1) C(12) 111.56(11) yes
C(5) Fe(1) C(13) 136.07(12) yes
C(5) Fe(1) C(14) 175.16(12) yes
C(10) Fe(1) C(11) 41.16(9) yes
C(10) Fe(1) C(12) 69.12(11) yes
C(10) Fe(1) C(13) 69.14(12) yes
C(10) Fe(1) C(14) 41.31(12) yes
C(11) Fe(1) C(12) 40.60(12) yes
C(11) Fe(1) C(13) 67.96(13) yes
C(11) Fe(1) C(14) 68.65(11) yes
C(12) Fe(1) C(13) 40.00(12) yes
C(12) Fe(1) C(14) 68.39(12) yes
C(13) Fe(1) C(14) 40.91(12) yes
C(19) Fe(2) C(20) 41.35(12) yes
C(19) Fe(2) C(21) 69.18(11) yes
C(19) Fe(2) C(22) 69.09(12) yes
C(19) Fe(2) C(23) 40.93(12) yes
C(19) Fe(2) C(28) 107.25(11) yes
C(19) Fe(2) C(29) 125.72(11) yes
C(19) Fe(2) C(30) 163.38(14) yes
C(19) Fe(2) C(31) 154.88(14) yes
C(19) Fe(2) C(32) 120.45(12) yes
C(20) Fe(2) C(21) 40.56(11) yes
C(20) Fe(2) C(22) 68.19(13) yes
C(20) Fe(2) C(23) 68.63(13) yes
C(20) Fe(2) C(28) 128.36(11) yes
C(20) Fe(2) C(29) 165.29(11) yes
C(20) Fe(2) C(30) 153.14(12) yes
C(20) Fe(2) C(31) 120.45(14) yes
C(20) Fe(2) C(32) 110.24(14) yes
C(21) Fe(2) C(22) 40.32(14) yes
C(21) Fe(2) C(23) 68.58(13) yes
C(21) Fe(2) C(28) 166.44(14) yes
C(21) Fe(2) C(29) 151.71(12) yes
C(21) Fe(2) C(30) 118.06(11) yes
C(21) Fe(2) C(31) 108.34(13) yes
C(21) Fe(2) C(32) 128.73(14) yes
C(22) Fe(2) C(23) 41.04(11) yes
C(22) Fe(2) C(28) 151.98(13) yes
C(22) Fe(2) C(29) 117.24(13) yes
C(22) Fe(2) C(30) 106.03(13) yes
C(22) Fe(2) C(31) 126.14(13) yes
C(22) Fe(2) C(32) 164.80(12) yes
C(23) Fe(2) C(28) 117.89(12) yes
C(23) Fe(2) C(29) 105.84(13) yes
C(23) Fe(2) C(30) 125.21(14) yes
C(23) Fe(2) C(31) 163.31(13) yes
C(23) Fe(2) C(32) 153.75(11) yes
C(28) Fe(2) C(29) 40.97(12) yes
C(28) Fe(2) C(30) 69.16(12) yes
C(28) Fe(2) C(31) 69.00(12) yes
C(28) Fe(2) C(32) 40.85(13) yes
C(29) Fe(2) C(30) 41.13(11) yes
C(29) Fe(2) C(31) 68.66(13) yes
C(29) Fe(2) C(32) 68.31(14) yes
C(30) Fe(2) C(31) 40.51(15) yes
C(30) Fe(2) C(32) 68.15(14) yes
C(31) Fe(2) C(32) 40.52(12) yes
W(1) P(1) C(1) 119.00(9) yes
W(1) P(1) C(6) 115.51(9) yes
W(1) P(1) C(8) 119.96(9) yes
C(1) P(1) C(6) 100.08(13) yes
C(1) P(1) C(8) 95.92(14) yes
C(6) P(1) C(8) 102.70(14) yes
W(1) P(2) C(10) 121.04(10) yes
W(1) P(2) C(15) 116.26(12) yes
W(1) P(2) C(17) 111.77(12) yes
C(10) P(2) C(15) 99.71(13) yes
C(10) P(2) C(17) 97.19(14) yes
C(15) P(2) C(17) 108.62(14) yes
W(1) P(3) C(19) 118.31(8) yes
W(1) P(3) C(24) 118.74(10) yes
W(1) P(3) C(26) 117.72(9) yes
C(19) P(3) C(24) 97.54(14) yes
C(19) P(3) C(26) 103.49(13) yes
C(24) P(3) C(26) 97.14(14) yes
W(1) P(4) C(28) 115.81(12) yes
W(1) P(4) C(33) 116.37(12) yes
W(1) P(4) C(35) 124.21(10) yes
C(28) P(4) C(33) 95.36(12) yes
C(28) P(4) C(35) 99.49(15) yes
C(33) P(4) C(35) 100.58(16) yes
W(1) N(1) N(2) 174.9(2) yes
W(1) N(3) N(4) 174.0(2) yes
Fe(1) C(1) P(1) 124.41(14) yes
Fe(1) C(1) C(2) 69.9(2) yes
Fe(1) C(1) C(5) 70.1(2) yes
P(1) C(1) C(2) 124.3(2) yes
P(1) C(1) C(5) 129.0(2) yes
C(2) C(1) C(5) 106.7(2) yes
Fe(1) C(2) C(1) 68.75(18) yes
Fe(1) C(2) C(3) 70.62(19) yes
C(1) C(2) C(3) 108.7(2) yes
Fe(1) C(3) C(2) 68.63(16) yes
Fe(1) C(3) C(4) 69.95(16) yes
C(2) C(3) C(4) 108.0(2) yes
Fe(1) C(4) C(3) 69.82(16) yes
Fe(1) C(4) C(5) 68.89(16) yes
C(3) C(4) C(5) 108.2(2) yes
Fe(1) C(5) C(1) 68.43(17) yes
Fe(1) C(5) C(4) 70.44(19) yes
C(1) C(5) C(4) 108.4(2) yes
P(1) C(6) C(7) 119.9(2) yes
P(1) C(8) C(9) 114.9(2) yes
Fe(1) C(10) P(2) 123.72(18) yes
Fe(1) C(10) C(11) 70.26(14) yes
Fe(1) C(10) C(14) 69.80(16) yes
P(2) C(10) C(11) 124.2(2) yes
P(2) C(10) C(14) 128.75(18) yes
C(11) C(10) C(14) 107.0(2) yes
Fe(1) C(11) C(10) 68.58(14) yes
Fe(1) C(11) C(12) 70.67(15) yes
C(10) C(11) C(12) 108.7(2) yes
Fe(1) C(12) C(11) 68.73(17) yes
Fe(1) C(12) C(13) 69.60(19) yes
C(11) C(12) C(13) 107.7(2) yes
Fe(1) C(13) C(12) 70.4(2) yes
Fe(1) C(13) C(14) 68.6(2) yes
C(12) C(13) C(14) 108.4(2) yes
Fe(1) C(14) C(10) 68.89(18) yes
Fe(1) C(14) C(13) 70.50(19) yes
C(10) C(14) C(13) 108.1(2) yes
P(2) C(15) C(16) 121.0(2) yes
P(2) C(17) C(18) 120.2(2) yes
Fe(2) C(19) P(3) 119.79(16) yes
Fe(2) C(19) C(20) 69.38(17) yes
Fe(2) C(19) C(23) 69.25(17) yes
P(3) C(19) C(20) 127.9(2) yes
P(3) C(19) C(23) 125.0(2) yes
C(20) C(19) C(23) 106.6(2) yes
Fe(2) C(20) C(19) 69.27(15) yes
Fe(2) C(20) C(21) 69.64(15) yes
C(19) C(20) C(21) 108.4(2) yes
Fe(2) C(21) C(20) 69.79(16) yes
Fe(2) C(21) C(22) 69.97(17) yes
C(20) C(21) C(22) 108.5(2) yes
Fe(2) C(22) C(21) 69.7(2) yes
Fe(2) C(22) C(23) 69.1(2) yes
C(21) C(22) C(23) 108.0(2) yes
Fe(2) C(23) C(19) 69.8(2) yes
Fe(2) C(23) C(22) 69.9(2) yes
C(19) C(23) C(22) 108.5(2) yes
P(3) C(24) C(25) 114.4(2) yes
P(3) C(26) C(27) 119.0(2) yes
Fe(2) C(28) P(4) 132.61(17) yes
Fe(2) C(28) C(29) 68.49(18) yes
Fe(2) C(28) C(32) 69.60(19) yes
P(4) C(28) C(29) 123.1(2) yes
P(4) C(28) C(32) 130.1(2) yes
C(29) C(28) C(32) 106.4(2) yes
Fe(2) C(29) C(28) 70.54(16) yes
Fe(2) C(29) C(30) 69.71(16) yes
C(28) C(29) C(30) 108.7(3) yes
Fe(2) C(30) C(29) 69.16(16) yes
Fe(2) C(30) C(31) 70.31(18) yes
C(29) C(30) C(31) 108.1(2) yes
Fe(2) C(31) C(30) 69.2(2) yes
Fe(2) C(31) C(32) 70.0(2) yes
C(30) C(31) C(32) 107.8(2) yes
Fe(2) C(32) C(28) 69.5(2) yes
Fe(2) C(32) C(31) 69.5(2) yes
C(28) C(32) C(31) 109.0(3) yes
P(4) C(33) C(34) 118.8(2) yes
P(4) C(35) C(36) 112.9(2) yes
Fe(1) C(2) H(1) 126.6 no
C(1) C(2) H(1) 125.6 no
C(3) C(2) H(1) 125.7 no
Fe(1) C(3) H(2) 127.0 no
C(2) C(3) H(2) 126.0 no
C(4) C(3) H(2) 126.0 no
Fe(1) C(4) H(3) 127.0 no
C(3) C(4) H(3) 125.9 no
C(5) C(4) H(3) 125.9 no
Fe(1) C(5) H(4) 126.9 no
C(1) C(5) H(4) 125.8 no
C(4) C(5) H(4) 125.8 no
P(1) C(6) H(5) 106.8 no
P(1) C(6) H(6) 106.8 no
C(7) C(6) H(5) 106.8 no
C(7) C(6) H(6) 106.9 no
H(5) C(6) H(6) 109.5 no
C(6) C(7) H(7) 109.5 no
C(6) C(7) H(8) 109.4 no
C(6) C(7) H(9) 109.5 no
H(7) C(7) H(8) 109.5 no
H(7) C(7) H(9) 109.5 no
H(8) C(7) H(9) 109.5 no
P(1) C(8) H(10) 108.1 no
P(1) C(8) H(11) 108.1 no
C(9) C(8) H(10) 108.1 no
C(9) C(8) H(11) 108.1 no
H(10) C(8) H(11) 109.5 no
C(8) C(9) H(12) 109.5 no
C(8) C(9) H(13) 109.4 no
C(8) C(9) H(14) 109.5 no
H(12) C(9) H(13) 109.5 no
H(12) C(9) H(14) 109.5 no
H(13) C(9) H(14) 109.5 no
Fe(1) C(11) H(15) 126.6 no
C(10) C(11) H(15) 125.6 no
C(12) C(11) H(15) 125.6 no
Fe(1) C(12) H(16) 127.2 no
C(11) C(12) H(16) 126.2 no
C(13) C(12) H(16) 126.1 no
Fe(1) C(13) H(17) 126.8 no
C(12) C(13) H(17) 125.8 no
C(14) C(13) H(17) 125.8 no
Fe(1) C(14) H(18) 126.3 no
C(10) C(14) H(18) 126.0 no
C(13) C(14) H(18) 126.0 no
P(2) C(15) H(19) 106.5 no
P(2) C(15) H(20) 106.5 no
C(16) C(15) H(19) 106.6 no
C(16) C(15) H(20) 106.5 no
H(19) C(15) H(20) 109.5 no
C(15) C(16) H(21) 109.4 no
C(15) C(16) H(22) 109.5 no
C(15) C(16) H(23) 109.5 no
H(21) C(16) H(22) 109.5 no
H(21) C(16) H(23) 109.5 no
H(22) C(16) H(23) 109.5 no
P(2) C(17) H(24) 106.7 no
P(2) C(17) H(25) 106.7 no
C(18) C(17) H(24) 106.7 no
C(18) C(17) H(25) 106.7 no
H(24) C(17) H(25) 109.5 no
C(17) C(18) H(26) 109.4 no
C(17) C(18) H(27) 109.5 no
C(17) C(18) H(28) 109.5 no
H(26) C(18) H(27) 109.5 no
H(26) C(18) H(28) 109.5 no
H(27) C(18) H(28) 109.5 no
Fe(2) C(20) H(29) 126.9 no
C(19) C(20) H(29) 125.8 no
C(21) C(20) H(29) 125.8 no
Fe(2) C(21) H(30) 126.1 no
C(20) C(21) H(30) 125.8 no
C(22) C(21) H(30) 125.8 no
Fe(2) C(22) H(31) 126.8 no
C(21) C(22) H(31) 126.0 no
C(23) C(22) H(31) 126.0 no
Fe(2) C(23) H(32) 126.2 no
C(19) C(23) H(32) 125.7 no
C(22) C(23) H(32) 125.7 no
P(3) C(24) H(33) 108.2 no
P(3) C(24) H(34) 108.2 no
C(25) C(24) H(33) 108.2 no
C(25) C(24) H(34) 108.2 no
H(33) C(24) H(34) 109.5 no
C(24) C(25) H(35) 109.5 no
C(24) C(25) H(36) 109.5 no
C(24) C(25) H(37) 109.5 no
H(35) C(25) H(36) 109.5 no
H(35) C(25) H(37) 109.5 no
H(36) C(25) H(37) 109.5 no
P(3) C(26) H(38) 107.0 no
P(3) C(26) H(39) 107.0 no
C(27) C(26) H(38) 107.1 no
C(27) C(26) H(39) 107.0 no
H(38) C(26) H(39) 109.5 no
C(26) C(27) H(40) 109.5 no
C(26) C(27) H(41) 109.4 no
C(26) C(27) H(42) 109.5 no
H(40) C(27) H(41) 109.5 no
H(40) C(27) H(42) 109.5 no
H(41) C(27) H(42) 109.5 no
Fe(2) C(29) H(43) 125.6 no
C(28) C(29) H(43) 125.7 no
C(30) C(29) H(43) 125.6 no
Fe(2) C(30) H(44) 126.2 no
C(29) C(30) H(44) 126.0 no
C(31) C(30) H(44) 126.0 no
Fe(2) C(31) H(45) 126.3 no
C(30) C(31) H(45) 126.1 no
C(32) C(31) H(45) 126.1 no
Fe(2) C(32) H(46) 127.1 no
C(28) C(32) H(46) 125.5 no
C(31) C(32) H(46) 125.5 no
P(4) C(33) H(47) 107.1 no
P(4) C(33) H(48) 107.1 no
C(34) C(33) H(47) 107.2 no
C(34) C(33) H(48) 107.0 no
H(47) C(33) H(48) 109.5 no
C(33) C(34) H(49) 109.5 no
C(33) C(34) H(50) 109.4 no
C(33) C(34) H(51) 109.4 no
H(49) C(34) H(50) 109.5 no
H(49) C(34) H(51) 109.5 no
H(50) C(34) H(51) 109.5 no
P(4) C(35) H(52) 108.6 no
P(4) C(35) H(53) 108.6 no
C(36) C(35) H(52) 108.6 no
C(36) C(35) H(53) 108.6 no
H(52) C(35) H(53) 109.5 no
C(35) C(36) H(54) 109.5 no
C(35) C(36) H(55) 109.5 no
C(35) C(36) H(56) 109.4 no
H(54) C(36) H(55) 109.5 no
H(54) C(36) H(56) 109.5 no
H(55) C(36) H(56) 109.5 no

loop_
_geom_bond_atom_site_label_1
_geom_bond_atom_site_label_2
_geom_bond_distance
_geom_bond_publ_flag
W(1) P(1) 2.4858(6) yes
W(1) P(2) 2.4856(9) yes
W(1) P(3) 2.4789(6) yes
W(1) P(4) 2.4667(8) yes
W(1) N(1) 1.993(2) yes
W(1) N(3) 1.999(2) yes
Fe(1) C(1) 2.021(3) yes
Fe(1) C(2) 2.036(3) yes
Fe(1) C(3) 2.062(3) yes
Fe(1) C(4) 2.064(2) yes
Fe(1) C(5) 2.044(3) yes
Fe(1) C(10) 2.022(2) yes
Fe(1) C(11) 2.044(2) yes
Fe(1) C(12) 2.070(3) yes
Fe(1) C(13) 2.059(4) yes
Fe(1) C(14) 2.034(3) yes
Fe(2) C(19) 2.047(3) yes
Fe(2) C(20) 2.048(2) yes
Fe(2) C(21) 2.046(2) yes
Fe(2) C(22) 2.050(3) yes
Fe(2) C(23) 2.039(3) yes
Fe(2) C(28) 2.065(3) yes
Fe(2) C(29) 2.037(2) yes
Fe(2) C(30) 2.045(2) yes
Fe(2) C(31) 2.060(4) yes
Fe(2) C(32) 2.066(4) yes
P(1) C(1) 1.828(3) yes
P(1) C(6) 1.859(2) yes
P(1) C(8) 1.868(3) yes
P(2) C(10) 1.831(3) yes
P(2) C(15) 1.853(2) yes
P(2) C(17) 1.858(3) yes
P(3) C(19) 1.829(2) yes
P(3) C(24) 1.860(3) yes
P(3) C(26) 1.860(3) yes
P(4) C(28) 1.843(2) yes
P(4) C(33) 1.855(2) yes
P(4) C(35) 1.856(4) yes
N(1) N(2) 1.136(3) yes
N(3) N(4) 1.139(3) yes
C(1) C(2) 1.434(3) yes
C(1) C(5) 1.439(4) yes
C(2) C(3) 1.427(4) yes
C(3) C(4) 1.419(3) yes
C(4) C(5) 1.428(4) yes
C(6) C(7) 1.529(4) yes
C(8) C(9) 1.527(4) yes
C(10) C(11) 1.429(3) yes
C(10) C(14) 1.431(4) yes
C(11) C(12) 1.427(4) yes
C(12) C(13) 1.412(4) yes
C(13) C(14) 1.431(4) yes
C(15) C(16) 1.531(5) yes
C(17) C(18) 1.526(6) yes
C(19) C(20) 1.446(4) yes
C(19) C(23) 1.429(4) yes
C(20) C(21) 1.420(4) yes
C(21) C(22) 1.412(5) yes
C(22) C(23) 1.433(3) yes
C(24) C(25) 1.530(4) yes
C(26) C(27) 1.535(4) yes
C(28) C(29) 1.436(4) yes
C(28) C(32) 1.442(4) yes
C(29) C(30) 1.434(4) yes
C(30) C(31) 1.421(5) yes
C(31) C(32) 1.429(4) yes
C(33) C(34) 1.525(5) yes
C(35) C(36) 1.531(4) yes
C(2) H(1) 0.970 no
C(3) H(2) 0.970 no
C(4) H(3) 0.970 no
C(5) H(4) 0.970 no
C(6) H(5) 0.970 no
C(6) H(6) 0.970 no
C(7) H(7) 0.970 no
C(7) H(8) 0.970 no
C(7) H(9) 0.970 no
C(8) H(10) 0.970 no
C(8) H(11) 0.970 no
C(9) H(12) 0.970 no
C(9) H(13) 0.970 no
C(9) H(14) 0.970 no
C(11) H(15) 0.970 no
C(12) H(16) 0.970 no
C(13) H(17) 0.970 no
C(14) H(18) 0.970 no
C(15) H(19) 0.970 no
C(15) H(20) 0.970 no
C(16) H(21) 0.970 no
C(16) H(22) 0.970 no
C(16) H(23) 0.970 no
C(17) H(24) 0.970 no
C(17) H(25) 0.970 no
C(18) H(26) 0.970 no
C(18) H(27) 0.970 no
C(18) H(28) 0.970 no
C(20) H(29) 0.970 no
C(21) H(30) 0.970 no
C(22) H(31) 0.970 no
C(23) H(32) 0.970 no
C(24) H(33) 0.970 no
C(24) H(34) 0.970 no
C(25) H(35) 0.970 no
C(25) H(36) 0.970 no
C(25) H(37) 0.970 no
C(26) H(38) 0.970 no
C(26) H(39) 0.970 no
C(27) H(40) 0.970 no
C(27) H(41) 0.970 no
C(27) H(42) 0.970 no
C(29) H(43) 0.970 no
C(30) H(44) 0.970 no
C(31) H(45) 0.970 no
C(32) H(46) 0.970 no
C(33) H(47) 0.970 no
C(33) H(48) 0.970 no
C(34) H(49) 0.970 no
C(34) H(50) 0.970 no
C(34) H(51) 0.970 no
C(35) H(52) 0.970 no
C(35) H(53) 0.970 no
C(36) H(54) 0.970 no
C(36) H(55) 0.970 no
C(36) H(56) 0.970 no

loop_
_geom_contact_atom_site_label_1
_geom_contact_atom_site_label_2
_geom_contact_distance
_geom_contact_site_symmetry_2
N(2) N(2) 3.519(3) 2_666
N(2) C(6) 3.419(3) 2_666
N(2) C(7) 3.593(4) 2_666
N(4) N(4) 3.131(3) 2_675
N(4) C(15) 3.337(4) 2_675
C(5) C(18) 3.599(5) 1_455
C(6) N(2) 3.419(3) 2_666
C(7) N(2) 3.593(4) 2_666
C(12) C(13) 3.510(5) 2_676
C(13) C(12) 3.510(5) 2_676
C(13) C(13) 3.569(4) 2_676
C(14) C(34) 3.580(4) 1_565
C(15) N(4) 3.337(4) 2_675
C(18) C(5) 3.599(5) 1_655
C(21) C(36) 3.565(4) 1_655
C(34) C(14) 3.580(4) 1_545
C(36) C(21) 3.565(4) 1_455
N(2) H(5) 2.700 2_666
N(2) H(6) 3.559 2_666
N(2) H(8) 3.188 2_666
N(2) H(47) 3.224 2_666
N(3) H(19) 3.555 2_675
N(4) H(19) 2.519 2_675
N(4) H(20) 3.513 2_675
N(4) H(22) 3.516 2_675
N(4) H(37) 3.448 2_675
N(4) H(38) 2.765 2_675
C(1) H(26) 3.229 1_455
C(2) H(37) 3.235 2_675
C(2) H(42) 3.403 2_675
C(3) H(37) 3.503 2_675
C(3) H(42) 3.520 2_675
C(3) H(44) 3.377 1_465
C(3) H(45) 2.996 1_465
C(4) H(3) 2.937 2_576
C(4) H(4) 3.380 2_576
C(4) H(26) 3.302 1_455
C(4) H(44) 3.030 1_465
C(4) H(45) 3.503 1_465
C(5) H(3) 2.925 2_576
C(5) H(26) 2.761 1_455
C(5) H(44) 3.548 2_666
C(6) H(43) 3.148 2_666
C(7) H(9) 3.340 2_566
C(7) H(31) 3.274 2_666
C(8) H(25) 3.333 1_455
C(8) H(26) 3.242 1_455
C(9) H(25) 2.956 1_455
C(9) H(26) 3.420 1_455
C(9) H(39) 3.179 1_455
C(9) H(41) 3.218 1_455
C(11) H(17) 3.556 2_676
C(12) H(17) 3.526 2_676
C(12) H(28) 3.022 2_676
C(12) H(44) 3.304 2_666
C(13) H(28) 2.822 2_676
C(13) H(50) 3.064 1_565
C(14) H(16) 3.598 2_676
C(14) H(49) 3.581 1_565
C(14) H(50) 3.312 1_565
C(14) H(51) 3.268 1_565
C(15) H(36) 3.438 2_675
C(15) H(37) 3.300 2_675
C(16) H(36) 3.584 2_675
C(16) H(41) 3.320 2_775
C(17) H(11) 3.205 1_655
C(17) H(13) 3.141 1_655
C(18) H(4) 3.593 1_655
C(18) H(11) 3.207 1_655
C(18) H(13) 3.563 1_655
C(18) H(14) 3.578 1_655
C(18) H(16) 3.285 2_676
C(18) H(17) 3.104 2_676
C(19) H(13) 3.458 1_655
C(20) H(29) 3.124 2_765
C(20) H(33) 3.402 2_765
C(20) H(54) 3.006 1_655
C(21) H(2) 3.456 1_645
C(21) H(33) 3.324 2_765
C(21) H(35) 3.474 2_765
C(21) H(49) 3.208 1_655
C(21) H(54) 2.604 1_655
C(22) H(8) 2.984 2_666
C(22) H(10) 3.159 1_655
C(22) H(48) 3.292 1_655
C(22) H(49) 3.190 1_655
C(22) H(54) 3.144 1_655
C(23) H(8) 3.115 2_666
C(23) H(10) 3.256 1_655
C(23) H(11) 3.432 1_655
C(23) H(13) 3.487 1_655
C(24) H(29) 3.505 2_765
C(24) H(30) 3.221 2_765
C(25) H(1) 3.440 2_675
C(25) H(2) 3.567 2_675
C(25) H(20) 2.978 2_675
C(25) H(22) 3.415 2_675
C(25) H(30) 3.212 2_765
C(26) H(13) 2.965 1_655
C(27) H(12) 3.595 1_655
C(27) H(13) 3.056 1_655
C(27) H(21) 3.235 2_775
C(27) H(45) 3.327 2_765
C(29) H(6) 3.192 2_666
C(29) H(8) 3.531 2_666
C(29) H(15) 3.484 2_666
C(29) H(16) 3.463 2_666
C(30) H(2) 3.446 1_645
C(30) H(3) 3.227 1_645
C(30) H(6) 3.358 2_666
C(30) H(16) 2.868 2_666
C(31) H(2) 3.205 1_645
C(31) H(16) 3.579 2_666
C(31) H(23) 3.338 1_545
C(32) H(22) 3.548 1_545
C(32) H(55) 3.550 2_665
C(33) H(31) 3.566 1_455
C(34) H(17) 3.166 1_545
C(34) H(18) 2.951 1_545
C(34) H(31) 3.341 1_455
C(35) H(52) 3.424 2_665
C(35) H(55) 3.321 2_665
C(36) H(22) 3.523 2_675
C(36) H(30) 3.521 1_455
C(36) H(46) 3.501 2_665
C(36) H(52) 3.407 2_665
H(1) C(25) 3.440 2_675
H(1) H(37) 2.530 2_675
H(1) H(38) 3.422 2_675
H(1) H(42) 3.098 2_675
H(2) C(21) 3.456 1_465
H(2) C(25) 3.567 2_675
H(2) C(30) 3.446 1_465
H(2) C(31) 3.205 1_465
H(2) H(30) 2.812 1_465
H(2) H(35) 3.194 2_675
H(2) H(37) 3.110 2_675
H(2) H(42) 3.334 2_675
H(2) H(44) 3.111 1_465
H(2) H(45) 2.603 1_465
H(2) H(49) 3.534 1_565
H(3) C(4) 2.937 2_576
H(3) C(5) 2.925 2_576
H(3) C(30) 3.227 1_465
H(3) H(3) 2.478 2_576
H(3) H(4) 2.454 2_576
H(3) H(16) 3.139 2_576
H(3) H(44) 2.382 1_465
H(3) H(45) 3.567 1_465
H(4) C(4) 3.380 2_576
H(4) C(18) 3.593 1_455
H(4) H(3) 2.454 2_576
H(4) H(26) 2.723 1_455
H(4) H(44) 2.828 2_666
H(5) N(2) 2.700 2_666
H(5) H(43) 3.006 2_666
H(6) N(2) 3.559 2_666
H(6) C(29) 3.192 2_666
H(6) C(30) 3.358 2_666
H(6) H(43) 2.551 2_666
H(6) H(44) 2.913 2_666
H(7) H(9) 3.306 2_566
H(7) H(26) 2.948 1_455
H(7) H(31) 3.299 2_666
H(8) N(2) 3.188 2_666
H(8) C(22) 2.984 2_666
H(8) C(23) 3.115 2_666
H(8) C(29) 3.531 2_666
H(8) H(9) 3.167 2_566
H(8) H(31) 2.451 2_666
H(8) H(32) 2.721 2_666
H(8) H(43) 3.057 2_666
H(8) H(44) 3.369 2_666
H(9) C(7) 3.340 2_566
H(9) H(7) 3.306 2_566
H(9) H(8) 3.167 2_566
H(9) H(9) 2.995 2_566
H(9) H(31) 3.265 1_455
H(10) C(22) 3.159 1_455
H(10) C(23) 3.256 1_455
H(10) H(31) 3.233 1_455
H(10) H(32) 3.402 1_455
H(11) C(17) 3.205 1_455
H(11) C(18) 3.207 1_455
H(11) C(23) 3.432 1_455
H(11) H(24) 3.096 1_455
H(11) H(25) 2.784 1_455
H(11) H(26) 2.479 1_455
H(11) H(32) 3.130 1_455
H(12) C(27) 3.595 1_455
H(12) H(21) 3.512 2_675
H(12) H(39) 3.564 1_455
H(12) H(40) 3.459 1_455
H(12) H(41) 2.977 1_455
H(13) C(17) 3.141 1_455
H(13) C(18) 3.563 1_455
H(13) C(19) 3.458 1_455
H(13) C(23) 3.487 1_455
H(13) C(26) 2.965 1_455
H(13) C(27) 3.056 1_455
H(13) H(21) 3.562 1_455
H(13) H(24) 3.536 1_455
H(13) H(25) 2.227 1_455
H(13) H(26) 3.327 1_455
H(13) H(27) 3.566 1_455
H(13) H(32) 3.518 1_455
H(13) H(39) 2.246 1_455
H(13) H(40) 3.086 1_455
H(13) H(41) 2.670 1_455
H(14) C(18) 3.578 1_455
H(14) H(25) 3.119 1_455
H(14) H(26) 3.137 1_455
H(14) H(27) 3.374 1_455
H(14) H(39) 3.479 1_455
H(14) H(41) 3.568 1_455
H(14) H(41) 3.385 2_675
H(14) H(42) 3.056 2_675
H(15) C(29) 3.484 2_666
H(15) H(43) 2.989 2_666
H(15) H(47) 3.558 2_666
H(15) H(50) 3.375 2_666
H(16) C(14) 3.598 2_676
H(16) C(18) 3.285 2_676
H(16) C(29) 3.463 2_666
H(16) C(30) 2.868 2_666
H(16) C(31) 3.579 2_666
H(16) H(3) 3.139 2_576
H(16) H(26) 3.597 2_676
H(16) H(27) 3.133 2_676
H(16) H(28) 2.673 2_676
H(16) H(44) 2.585 2_666
H(17) C(11) 3.556 2_676
H(17) C(12) 3.526 2_676
H(17) C(18) 3.104 2_676
H(17) C(34) 3.166 1_565
H(17) H(26) 3.200 2_676
H(17) H(28) 2.239 2_676
H(17) H(49) 3.320 1_565
H(17) H(50) 2.395 1_565
H(17) H(51) 3.372 1_565
H(18) C(34) 2.951 1_565
H(18) H(49) 2.920 1_565
H(18) H(50) 2.930 1_565
H(18) H(51) 2.516 1_565
H(19) N(3) 3.555 2_675
H(19) N(4) 2.519 2_675
H(19) H(36) 3.276 2_675
H(19) H(37) 3.225 2_675
H(20) N(4) 3.513 2_675
H(20) C(25) 2.978 2_675
H(20) H(35) 2.933 2_675
H(20) H(36) 2.955 2_675
H(20) H(37) 2.553 2_675
H(21) C(27) 3.235 2_775
H(21) H(12) 3.512 2_675
H(21) H(13) 3.562 1_655
H(21) H(40) 3.440 2_775
H(21) H(41) 2.502 2_775
H(21) H(42) 3.325 2_775
H(22) N(4) 3.516 2_675
H(22) C(25) 3.415 2_675
H(22) C(32) 3.548 1_565
H(22) C(36) 3.523 2_675
H(22) H(35) 3.235 2_675
H(22) H(36) 2.894 2_675
H(22) H(41) 3.412 2_775
H(22) H(46) 3.153 1_565
H(22) H(55) 2.845 2_675
H(22) H(56) 3.316 2_675
H(23) C(31) 3.338 1_565
H(23) H(45) 3.110 1_565
H(24) H(11) 3.096 1_655
H(24) H(13) 3.536 1_655
H(25) C(8) 3.333 1_655
H(25) C(9) 2.956 1_655
H(25) H(11) 2.784 1_655
H(25) H(13) 2.227 1_655
H(25) H(14) 3.119 1_655
H(26) C(1) 3.229 1_655
H(26) C(4) 3.302 1_655
H(26) C(5) 2.761 1_655
H(26) C(8) 3.242 1_655
H(26) C(9) 3.420 1_655
H(26) H(4) 2.723 1_655
H(26) H(7) 2.948 1_655
H(26) H(11) 2.479 1_655
H(26) H(13) 3.327 1_655
H(26) H(14) 3.137 1_655
H(26) H(16) 3.597 2_676
H(26) H(17) 3.200 2_676
H(27) H(13) 3.566 1_655
H(27) H(14) 3.374 1_655
H(27) H(16) 3.133 2_676
H(27) H(45) 3.302 1_565
H(28) C(12) 3.022 2_676
H(28) C(13) 2.822 2_676
H(28) H(16) 2.673 2_676
H(28) H(17) 2.239 2_676
H(29) C(20) 3.124 2_765
H(29) C(24) 3.505 2_765
H(29) H(29) 2.239 2_765
H(29) H(33) 2.918 2_765
H(29) H(34) 3.190 2_765
H(29) H(46) 3.389 2_765
H(29) H(54) 3.305 1_655
H(30) C(24) 3.221 2_765
H(30) C(25) 3.212 2_765
H(30) C(36) 3.521 1_655
H(30) H(2) 2.812 1_645
H(30) H(33) 2.747 2_765
H(30) H(34) 3.226 2_765
H(30) H(35) 2.540 2_765
H(30) H(37) 3.535 2_765
H(30) H(49) 2.761 1_655
H(30) H(53) 3.463 1_655
H(30) H(54) 2.631 1_655
H(31) C(7) 3.274 2_666
H(31) C(33) 3.566 1_655
H(31) C(34) 3.341 1_655
H(31) H(7) 3.299 2_666
H(31) H(8) 2.451 2_666
H(31) H(9) 3.265 1_655
H(31) H(10) 3.233 1_655
H(31) H(48) 2.869 1_655
H(31) H(49) 2.721 1_655
H(31) H(50) 3.394 1_655
H(31) H(54) 3.533 1_655
H(32) H(8) 2.721 2_666
H(32) H(10) 3.402 1_655
H(32) H(11) 3.130 1_655
H(32) H(13) 3.518 1_655
H(33) C(20) 3.402 2_765
H(33) C(21) 3.324 2_765
H(33) H(29) 2.918 2_765
H(33) H(30) 2.747 2_765
H(33) H(45) 3.529 2_765
H(34) H(29) 3.190 2_765
H(34) H(30) 3.226 2_765
H(34) H(55) 3.546 2_665
H(35) C(21) 3.474 2_765
H(35) H(2) 3.194 2_675
H(35) H(20) 2.933 2_675
H(35) H(22) 3.235 2_675
H(35) H(30) 2.540 2_765
H(35) H(49) 3.339 2_665
H(35) H(53) 2.975 2_665
H(36) C(15) 3.438 2_675
H(36) C(16) 3.584 2_675
H(36) H(19) 3.276 2_675
H(36) H(20) 2.955 2_675
H(36) H(22) 2.894 2_675
H(37) N(4) 3.448 2_675
H(37) C(2) 3.235 2_675
H(37) C(3) 3.503 2_675
H(37) C(15) 3.300 2_675
H(37) H(1) 2.530 2_675
H(37) H(2) 3.110 2_675
H(37) H(19) 3.225 2_675
H(37) H(20) 2.553 2_675
H(37) H(30) 3.535 2_765
H(38) N(4) 2.765 2_675
H(38) H(1) 3.422 2_675
H(39) C(9) 3.179 1_655
H(39) H(12) 3.564 1_655
H(39) H(13) 2.246 1_655
H(39) H(14) 3.479 1_655
H(40) H(12) 3.459 1_655
H(40) H(13) 3.086 1_655
H(40) H(21) 3.440 2_775
H(40) H(45) 3.143 2_765
H(40) H(46) 3.358 2_765
H(41) C(9) 3.218 1_655
H(41) C(16) 3.320 2_775
H(41) H(12) 2.977 1_655
H(41) H(13) 2.670 1_655
H(41) H(14) 3.568 1_655
H(41) H(14) 3.385 2_675
H(41) H(21) 2.502 2_775
H(41) H(22) 3.412 2_775
H(41) H(41) 3.257 2_775
H(42) C(2) 3.403 2_675
H(42) C(3) 3.520 2_675
H(42) H(1) 3.098 2_675
H(42) H(2) 3.334 2_675
H(42) H(14) 3.056 2_675
H(42) H(21) 3.325 2_775
H(42) H(45) 2.724 2_765
H(43) C(6) 3.148 2_666
H(43) H(5) 3.006 2_666
H(43) H(6) 2.551 2_666
H(43) H(8) 3.057 2_666
H(43) H(15) 2.989 2_666
H(44) C(3) 3.377 1_645
H(44) C(4) 3.030 1_645
H(44) C(5) 3.548 2_666
H(44) C(12) 3.304 2_666
H(44) H(2) 3.111 1_645
H(44) H(3) 2.382 1_645
H(44) H(4) 2.828 2_666
H(44) H(6) 2.913 2_666
H(44) H(8) 3.369 2_666
H(44) H(16) 2.585 2_666
H(45) C(3) 2.996 1_645
H(45) C(4) 3.503 1_645
H(45) C(27) 3.327 2_765
H(45) H(2) 2.603 1_645
H(45) H(3) 3.567 1_645
H(45) H(23) 3.110 1_545
H(45) H(27) 3.302 1_545
H(45) H(33) 3.529 2_765
H(45) H(40) 3.143 2_765
H(45) H(42) 2.724 2_765
H(46) C(36) 3.501 2_665
H(46) H(22) 3.153 1_545
H(46) H(29) 3.389 2_765
H(46) H(40) 3.358 2_765
H(46) H(54) 3.596 2_665
H(46) H(55) 2.625 2_665
H(47) N(2) 3.224 2_666
H(47) H(15) 3.558 2_666
H(48) C(22) 3.292 1_455
H(48) H(31) 2.869 1_455
H(49) C(14) 3.581 1_545
H(49) C(21) 3.208 1_455
H(49) C(22) 3.190 1_455
H(49) H(2) 3.534 1_545
H(49) H(17) 3.320 1_545
H(49) H(18) 2.920 1_545
H(49) H(30) 2.761 1_455
H(49) H(31) 2.721 1_455
H(49) H(35) 3.339 2_665
H(50) C(13) 3.064 1_545
H(50) C(14) 3.312 1_545
H(50) H(15) 3.375 2_666
H(50) H(17) 2.395 1_545
H(50) H(18) 2.930 1_545
H(50) H(31) 3.394 1_455
H(51) C(14) 3.268 1_545
H(51) H(17) 3.372 1_545
H(51) H(18) 2.516 1_545
H(52) C(35) 3.424 2_665
H(52) C(36) 3.407 2_665
H(52) H(52) 3.155 2_665
H(52) H(53) 3.188 2_665
H(52) H(55) 2.774 2_665
H(53) H(30) 3.463 1_455
H(53) H(35) 2.975 2_665
H(53) H(52) 3.188 2_665
H(53) H(55) 2.993 2_665
H(54) C(20) 3.006 1_455
H(54) C(21) 2.604 1_455
H(54) C(22) 3.144 1_455
H(54) H(29) 3.305 1_455
H(54) H(30) 2.631 1_455
H(54) H(31) 3.533 1_455
H(54) H(46) 3.596 2_665
H(55) C(32) 3.550 2_665
H(55) C(35) 3.321 2_665
H(55) H(22) 2.845 2_675
H(55) H(34) 3.546 2_665
H(55) H(46) 2.625 2_665
H(55) H(52) 2.774 2_665
H(55) H(53) 2.993 2_665
H(56) H(22) 3.316 2_675
W(1) Fe(1) 4.5269(4) .
W(1) Fe(2) 4.4301(4) .

loop_
_geom_torsion_atom_site_label_1
_geom_torsion_atom_site_label_2
_geom_torsion_atom_site_label_3
_geom_torsion_atom_site_label_4
_geom_torsion
P(1) W(1) P(2) C(10) 20.10(10)
P(1) W(1) P(2) C(15) -101.00(10)
P(1) W(1) P(2) C(17) 133.52(9)
P(2) W(1) P(1) C(1) 24.81(12)
P(2) W(1) P(1) C(6) -94.29(13)
P(2) W(1) P(1) C(8) 141.91(10)
P(1) W(1) P(3) C(19) -138.91(17)
P(1) W(1) P(3) C(24) -21.17(18)
P(1) W(1) P(3) C(26) 95.47(19)
P(3) W(1) P(1) C(1) -100.12(18)
P(3) W(1) P(1) C(6) 140.78(17)
P(3) W(1) P(1) C(8) 16.98(18)
P(1) W(1) P(4) C(28) -139.61(10)
P(1) W(1) P(4) C(33) -28.78(12)
P(1) W(1) P(4) C(35) 97.01(11)
P(4) W(1) P(1) C(1) -168.02(12)
P(4) W(1) P(1) C(6) 72.88(13)
P(4) W(1) P(1) C(8) -50.92(10)
P(1) W(1) N(1) N(2) -49(2)
N(1) W(1) P(1) C(1) 107.22(14)
N(1) W(1) P(1) C(6) -11.88(16)
N(1) W(1) P(1) C(8) -135.68(13)
P(1) W(1) N(3) N(4) 73(2)
N(3) W(1) P(1) C(1) -63.72(14)
N(3) W(1) P(1) C(6) 177.18(16)
N(3) W(1) P(1) C(8) 53.38(13)
P(2) W(1) P(3) C(19) 95.75(14)
P(2) W(1) P(3) C(24) -146.50(10)
P(2) W(1) P(3) C(26) -29.87(12)
P(3) W(1) P(2) C(10) -168.47(10)
P(3) W(1) P(2) C(15) 70.44(10)
P(3) W(1) P(2) C(17) -55.05(9)
P(2) W(1) P(4) C(28) -21.44(14)
P(2) W(1) P(4) C(33) 89.39(14)
P(2) W(1) P(4) C(35) -144.82(13)
P(4) W(1) P(2) C(10) -97.56(12)
P(4) W(1) P(2) C(15) 141.35(12)
P(4) W(1) P(2) C(17) 15.87(14)
P(2) W(1) N(1) N(2) 47(2)
N(1) W(1) P(2) C(10) -67.75(11)
N(1) W(1) P(2) C(15) 171.16(11)
N(1) W(1) P(2) C(17) 45.68(11)
P(2) W(1) N(3) N(4) -23(2)
N(3) W(1) P(2) C(10) 105.54(11)
N(3) W(1) P(2) C(15) -15.55(11)
N(3) W(1) P(2) C(17) -141.03(11)
P(3) W(1) P(4) C(28) 50.11(10)
P(3) W(1) P(4) C(33) 160.94(12)
P(3) W(1) P(4) C(35) -73.26(11)
P(4) W(1) P(3) C(19) -70.49(14)
P(4) W(1) P(3) C(24) 47.25(11)
P(4) W(1) P(3) C(26) 163.89(12)
P(3) W(1) N(1) N(2) 136(2)
N(1) W(1) P(3) C(19) 13.23(16)
N(1) W(1) P(3) C(24) 130.98(13)
N(1) W(1) P(3) C(26) -112.38(15)
P(3) W(1) N(3) N(4) -113(2)
N(3) W(1) P(3) C(19) -175.29(16)
N(3) W(1) P(3) C(24) -57.55(14)
N(3) W(1) P(3) C(26) 59.09(15)
P(4) W(1) N(1) N(2) -140(2)
N(1) W(1) P(4) C(28) -51.11(12)
N(1) W(1) P(4) C(33) 59.72(13)
N(1) W(1) P(4) C(35) -174.49(13)
P(4) W(1) N(3) N(4) 163(2)
N(3) W(1) P(4) C(28) 134.67(12)
N(3) W(1) P(4) C(33) -114.50(13)
N(3) W(1) P(4) C(35) 11.30(13)
N(1) W(1) N(3) N(4) 16(2)
N(3) W(1) N(1) N(2) 8(3)
C(1) Fe(1) C(2) C(3) 120.1(2)
C(2) Fe(1) C(1) P(1) 118.4(2)
C(2) Fe(1) C(1) C(5) -117.3(2)
C(1) Fe(1) C(3) C(2) -37.67(17)
C(1) Fe(1) C(3) C(4) 82.1(2)
C(3) Fe(1) C(1) P(1) 155.53(18)
C(3) Fe(1) C(1) C(2) 37.11(15)
C(3) Fe(1) C(1) C(5) -80.20(16)
C(1) Fe(1) C(4) C(3) -82.1(2)
C(1) Fe(1) C(4) C(5) 37.77(18)
C(4) Fe(1) C(1) P(1) -161.35(18)
C(4) Fe(1) C(1) C(2) 80.23(16)
C(4) Fe(1) C(1) C(5) -37.08(15)
C(1) Fe(1) C(5) C(4) -120.0(2)
C(5) Fe(1) C(1) P(1) -124.3(2)
C(5) Fe(1) C(1) C(2) 117.3(2)
C(1) Fe(1) C(10) P(2) 25.39(18)
C(1) Fe(1) C(10) C(11) -93.2(2)
C(1) Fe(1) C(10) C(14) 149.20(16)
C(10) Fe(1) C(1) P(1) 27.46(18)
C(10) Fe(1) C(1) C(2) -90.96(15)
C(10) Fe(1) C(1) C(5) 151.74(14)
C(1) Fe(1) C(11) C(10) 101.2(2)
C(1) Fe(1) C(11) C(12) -138.65(17)
C(11) Fe(1) C(1) P(1) -15.92(17)
C(11) Fe(1) C(1) C(2) -134.34(15)
C(11) Fe(1) C(1) C(5) 108.36(15)
C(1) Fe(1) C(12) C(11) 60.6(2)
C(1) Fe(1) C(12) C(13) -179.83(15)
C(12) Fe(1) C(1) P(1) -52.3(2)
C(12) Fe(1) C(1) C(2) -170.68(15)
C(12) Fe(1) C(1) C(5) 72.01(19)
C(1) Fe(1) C(13) C(12) 1.1(10)
C(1) Fe(1) C(13) C(14) 121.1(9)
C(13) Fe(1) C(1) P(1) -53.2(9)
C(13) Fe(1) C(1) C(2) -171.6(8)
C(13) Fe(1) C(1) C(5) 71.1(9)
C(1) Fe(1) C(14) C(10) -51.6(2)
C(1) Fe(1) C(14) C(13) -170.91(16)
C(14) Fe(1) C(1) P(1) 60.9(2)
C(14) Fe(1) C(1) C(2) -57.6(2)
C(14) Fe(1) C(1) C(5) -174.87(16)
C(2) Fe(1) C(3) C(4) 119.7(3)
C(3) Fe(1) C(2) C(1) -120.1(2)
C(2) Fe(1) C(4) C(3) -37.6(2)
C(2) Fe(1) C(4) C(5) 82.3(2)
C(4) Fe(1) C(2) C(1) -82.97(17)
C(4) Fe(1) C(2) C(3) 37.12(18)
C(2) Fe(1) C(5) C(1) 39.06(15)
C(2) Fe(1) C(5) C(4) -80.98(19)
C(5) Fe(1) C(2) C(1) -39.12(15)
C(5) Fe(1) C(2) C(3) 80.97(18)
C(2) Fe(1) C(10) P(2) -17.91(19)
C(2) Fe(1) C(10) C(11) -136.5(2)
C(2) Fe(1) C(10) C(14) 105.90(18)
C(10) Fe(1) C(2) C(1) 102.81(16)
C(10) Fe(1) C(2) C(3) -137.10(18)
C(2) Fe(1) C(11) C(10) 62.1(2)
C(2) Fe(1) C(11) C(12) -177.68(17)
C(11) Fe(1) C(2) C(1) 65.7(2)
C(11) Fe(1) C(2) C(3) -174.23(17)
C(2) Fe(1) C(12) C(11) 12.3(9)
C(2) Fe(1) C(12) C(13) 131.8(8)
C(12) Fe(1) C(2) C(1) 55.1(8)
C(12) Fe(1) C(2) C(3) 175.2(7)
C(2) Fe(1) C(13) C(12) -169.26(18)
C(2) Fe(1) C(13) C(14) -49.2(2)
C(13) Fe(1) C(2) C(1) 178.35(17)
C(13) Fe(1) C(2) C(3) -61.6(2)
C(2) Fe(1) C(14) C(10) -88.61(17)
C(2) Fe(1) C(14) C(13) 152.10(16)
C(14) Fe(1) C(2) C(1) 146.02(15)
C(14) Fe(1) C(2) C(3) -93.89(18)
C(3) Fe(1) C(4) C(5) 119.9(3)
C(4) Fe(1) C(3) C(2) -119.7(3)
C(3) Fe(1) C(5) C(1) 82.97(17)
C(3) Fe(1) C(5) C(4) -37.06(19)
C(5) Fe(1) C(3) C(2) -82.3(2)
C(5) Fe(1) C(3) C(4) 37.5(2)
C(3) Fe(1) C(10) P(2) -54.3(2)
C(3) Fe(1) C(10) C(11) -172.8(2)
C(3) Fe(1) C(10) C(14) 69.5(2)
C(10) Fe(1) C(3) C(2) 61.2(2)
C(10) Fe(1) C(3) C(4) -179.1(2)
C(3) Fe(1) C(11) C(10) 37.1(10)
C(3) Fe(1) C(11) C(12) 157.2(8)
C(11) Fe(1) C(3) C(2) 29.2(10)
C(11) Fe(1) C(3) C(4) 148.9(8)
C(3) Fe(1) C(12) C(11) -173.6(2)
C(3) Fe(1) C(12) C(13) -54.1(2)
C(12) Fe(1) C(3) C(2) -178.7(2)
C(12) Fe(1) C(3) C(4) -59.0(3)
C(3) Fe(1) C(13) C(12) 150.94(15)
C(3) Fe(1) C(13) C(14) -89.03(17)
C(13) Fe(1) C(3) C(2) 145.81(17)
C(13) Fe(1) C(3) C(4) -94.5(2)
C(3) Fe(1) C(14) C(10) -132.12(17)
C(3) Fe(1) C(14) C(13) 108.59(17)
C(14) Fe(1) C(3) C(2) 102.00(19)
C(14) Fe(1) C(3) C(4) -138.3(2)
C(4) Fe(1) C(5) C(1) 120.0(2)
C(5) Fe(1) C(4) C(3) -119.9(3)
C(4) Fe(1) C(10) P(2) -58.3(11)
C(4) Fe(1) C(10) C(11) -176.9(10)
C(4) Fe(1) C(10) C(14) 65.5(11)
C(10) Fe(1) C(4) C(3) 4.7(11)
C(10) Fe(1) C(4) C(5) 124.5(10)
C(4) Fe(1) C(11) C(10) 179.2(2)
C(4) Fe(1) C(11) C(12) -60.6(3)
C(11) Fe(1) C(4) C(3) -171.5(2)
C(11) Fe(1) C(4) C(5) -51.7(3)
C(4) Fe(1) C(12) C(11) 147.70(18)
C(4) Fe(1) C(12) C(13) -92.74(19)
C(12) Fe(1) C(4) C(3) 148.6(2)
C(12) Fe(1) C(4) C(5) -91.5(2)
C(4) Fe(1) C(13) C(12) 106.75(16)
C(4) Fe(1) C(13) C(14) -133.22(15)
C(13) Fe(1) C(4) C(3) 104.6(2)
C(13) Fe(1) C(4) C(5) -135.54(18)
C(4) Fe(1) C(14) C(10) -169.35(18)
C(4) Fe(1) C(14) C(13) 71.4(2)
C(14) Fe(1) C(4) C(3) 62.4(3)
C(14) Fe(1) C(4) C(5) -177.74(19)
C(5) Fe(1) C(10) P(2) 57.2(2)
C(5) Fe(1) C(10) C(11) -61.4(2)
C(5) Fe(1) C(10) C(14) -179.0(2)
C(10) Fe(1) C(5) C(1) -48.4(2)
C(10) Fe(1) C(5) C(4) -168.5(2)
C(5) Fe(1) C(11) C(10) 144.9(2)
C(5) Fe(1) C(11) C(12) -94.9(2)
C(11) Fe(1) C(5) C(1) -87.91(17)
C(11) Fe(1) C(5) C(4) 152.05(18)
C(5) Fe(1) C(12) C(11) 103.23(18)
C(5) Fe(1) C(12) C(13) -137.21(16)
C(12) Fe(1) C(5) C(1) -132.11(15)
C(12) Fe(1) C(5) C(4) 107.85(19)
C(5) Fe(1) C(13) C(12) 65.6(2)
C(5) Fe(1) C(13) C(14) -174.38(15)
C(13) Fe(1) C(5) C(1) -171.11(15)
C(13) Fe(1) C(5) C(4) 68.9(2)
C(5) Fe(1) C(14) C(10) 172.9(13)
C(5) Fe(1) C(14) C(13) 53.6(14)
C(14) Fe(1) C(5) C(1) 139.4(13)
C(14) Fe(1) C(5) C(4) 19.4(15)
C(10) Fe(1) C(11) C(12) 120.2(2)
C(11) Fe(1) C(10) P(2) 118.6(2)
C(11) Fe(1) C(10) C(14) -117.6(2)
C(10) Fe(1) C(12) C(11) -37.51(17)
C(10) Fe(1) C(12) C(13) 82.05(17)
C(12) Fe(1) C(10) P(2) 155.6(2)
C(12) Fe(1) C(10) C(11) 37.0(2)
C(12) Fe(1) C(10) C(14) -80.62(19)
C(10) Fe(1) C(13) C(12) -82.00(16)
C(10) Fe(1) C(13) C(14) 38.03(15)
C(13) Fe(1) C(10) P(2) -161.48(19)
C(13) Fe(1) C(10) C(11) 80.0(2)
C(13) Fe(1) C(10) C(14) -37.68(17)
C(10) Fe(1) C(14) C(13) -119.3(2)
C(14) Fe(1) C(10) P(2) -123.8(2)
C(14) Fe(1) C(10) C(11) 117.6(2)
C(11) Fe(1) C(12) C(13) 119.6(2)
C(12) Fe(1) C(11) C(10) -120.2(2)
C(11) Fe(1) C(13) C(12) -37.64(15)
C(11) Fe(1) C(13) C(14) 82.39(16)
C(13) Fe(1) C(11) C(10) -83.1(2)
C(13) Fe(1) C(11) C(12) 37.10(17)
C(11) Fe(1) C(14) C(10) 38.75(16)
C(11) Fe(1) C(14) C(13) -80.54(17)
C(14) Fe(1) C(11) C(10) -38.9(2)
C(14) Fe(1) C(11) C(12) 81.3(2)
C(12) Fe(1) C(13) C(14) 120.0(2)
C(13) Fe(1) C(12) C(11) -119.6(2)
C(12) Fe(1) C(14) C(10) 82.53(17)
C(12) Fe(1) C(14) C(13) -36.76(16)
C(14) Fe(1) C(12) C(11) -81.98(18)
C(14) Fe(1) C(12) C(13) 37.58(16)
C(13) Fe(1) C(14) C(10) 119.3(2)
C(14) Fe(1) C(13) C(12) -120.0(2)
C(19) Fe(2) C(20) C(21) 120.0(3)
C(20) Fe(2) C(19) P(3) 122.8(2)
C(20) Fe(2) C(19) C(23) -118.0(2)
C(19) Fe(2) C(21) C(20) -37.7(2)
C(19) Fe(2) C(21) C(22) 81.84(19)
C(21) Fe(2) C(19) P(3) 159.8(2)
C(21) Fe(2) C(19) C(20) 37.0(2)
C(21) Fe(2) C(19) C(23) -80.91(18)
C(19) Fe(2) C(22) C(21) -82.07(17)
C(19) Fe(2) C(22) C(23) 37.53(15)
C(22) Fe(2) C(19) P(3) -156.9(2)
C(22) Fe(2) C(19) C(20) 80.3(2)
C(22) Fe(2) C(19) C(23) -37.63(15)
C(19) Fe(2) C(23) C(22) -119.7(2)
C(23) Fe(2) C(19) P(3) -119.3(2)
C(23) Fe(2) C(19) C(20) 118.0(2)
C(19) Fe(2) C(28) P(4) -9.4(2)
C(19) Fe(2) C(28) C(29) -125.1(2)
C(19) Fe(2) C(28) C(32) 116.90(17)
C(28) Fe(2) C(19) P(3) -6.4(2)
C(28) Fe(2) C(19) C(20) -129.1(2)
C(28) Fe(2) C(19) C(23) 112.93(17)
C(19) Fe(2) C(29) C(28) 74.3(2)
C(19) Fe(2) C(29) C(30) -166.1(2)
C(29) Fe(2) C(19) P(3) -47.7(2)
C(29) Fe(2) C(19) C(20) -170.5(2)
C(29) Fe(2) C(19) C(23) 71.6(2)
C(19) Fe(2) C(30) C(29) 42.9(5)
C(19) Fe(2) C(30) C(31) 162.1(4)
C(30) Fe(2) C(19) P(3) -81.2(5)
C(30) Fe(2) C(19) C(20) 156.1(4)
C(30) Fe(2) C(19) C(23) 38.1(5)
C(19) Fe(2) C(31) C(30) -168.1(2)
C(19) Fe(2) C(31) C(32) -48.9(3)
C(31) Fe(2) C(19) P(3) 70.8(3)
C(31) Fe(2) C(19) C(20) -51.9(3)
C(31) Fe(2) C(19) C(23) -169.9(2)
C(19) Fe(2) C(32) C(28) -81.13(18)
C(19) Fe(2) C(32) C(31) 158.22(17)
C(32) Fe(2) C(19) P(3) 36.2(2)
C(32) Fe(2) C(19) C(20) -86.5(2)
C(32) Fe(2) C(19) C(23) 155.52(15)
C(20) Fe(2) C(21) C(22) 119.6(2)
C(21) Fe(2) C(20) C(19) -120.0(3)
C(20) Fe(2) C(22) C(21) -37.53(17)
C(20) Fe(2) C(22) C(23) 82.07(17)
C(22) Fe(2) C(20) C(19) -82.7(2)
C(22) Fe(2) C(20) C(21) 37.3(2)
C(20) Fe(2) C(23) C(19) 38.80(15)
C(20) Fe(2) C(23) C(22) -80.89(16)
C(23) Fe(2) C(20) C(19) -38.41(18)
C(23) Fe(2) C(20) C(21) 81.6(2)
C(20) Fe(2) C(28) P(4) -50.2(3)
C(20) Fe(2) C(28) C(29) -165.9(2)
C(20) Fe(2) C(28) C(32) 76.1(2)
C(28) Fe(2) C(20) C(19) 70.9(2)
C(28) Fe(2) C(20) C(21) -169.1(2)
C(20) Fe(2) C(29) C(28) 48.8(7)
C(20) Fe(2) C(29) C(30) 168.4(5)
C(29) Fe(2) C(20) C(19) 32.0(7)
C(29) Fe(2) C(20) C(21) 152.0(6)
C(20) Fe(2) C(30) C(29) -173.5(3)
C(20) Fe(2) C(30) C(31) -54.2(4)
C(30) Fe(2) C(20) C(19) -165.1(3)
C(30) Fe(2) C(20) C(21) -45.1(4)
C(20) Fe(2) C(31) C(30) 154.84(18)
C(20) Fe(2) C(31) C(32) -86.0(2)
C(31) Fe(2) C(20) C(19) 157.19(19)
C(31) Fe(2) C(20) C(21) -82.8(2)
C(20) Fe(2) C(32) C(28) -125.79(16)
C(20) Fe(2) C(32) C(31) 113.57(18)
C(32) Fe(2) C(20) C(19) 113.5(2)
C(32) Fe(2) C(20) C(21) -126.5(2)
C(21) Fe(2) C(22) C(23) 119.6(2)
C(22) Fe(2) C(21) C(20) -119.6(2)
C(21) Fe(2) C(23) C(19) 82.51(16)
C(21) Fe(2) C(23) C(22) -37.18(16)
C(23) Fe(2) C(21) C(20) -81.7(2)
C(23) Fe(2) C(21) C(22) 37.82(17)
C(21) Fe(2) C(28) P(4) -81.9(6)
C(21) Fe(2) C(28) C(29) 162.4(5)
C(21) Fe(2) C(28) C(32) 44.4(6)
C(28) Fe(2) C(21) C(20) 39.3(6)
C(28) Fe(2) C(21) C(22) 158.9(5)
C(21) Fe(2) C(29) C(28) -171.4(2)
C(21) Fe(2) C(29) C(30) -51.8(4)
C(29) Fe(2) C(21) C(20) -165.4(3)
C(29) Fe(2) C(21) C(22) -45.8(3)
C(21) Fe(2) C(30) C(29) 155.0(2)
C(21) Fe(2) C(30) C(31) -85.7(2)
C(30) Fe(2) C(21) C(20) 158.7(2)
C(30) Fe(2) C(21) C(22) -81.7(2)
C(21) Fe(2) C(31) C(30) 112.02(19)
C(21) Fe(2) C(31) C(32) -128.80(18)
C(31) Fe(2) C(21) C(20) 115.7(2)
C(31) Fe(2) C(21) C(22) -124.72(19)
C(21) Fe(2) C(32) C(28) -167.87(15)
C(21) Fe(2) C(32) C(31) 71.5(2)
C(32) Fe(2) C(21) C(20) 75.2(2)
C(32) Fe(2) C(21) C(22) -165.20(17)
C(22) Fe(2) C(23) C(19) 119.7(2)
C(23) Fe(2) C(22) C(21) -119.6(2)
C(22) Fe(2) C(28) P(4) 68.4(3)
C(22) Fe(2) C(28) C(29) -47.3(3)
C(22) Fe(2) C(28) C(32) -165.3(2)
C(28) Fe(2) C(22) C(21) -169.7(2)
C(28) Fe(2) C(22) C(23) -50.1(2)
C(22) Fe(2) C(29) C(28) 157.14(19)
C(22) Fe(2) C(29) C(30) -83.3(2)
C(29) Fe(2) C(22) C(21) 157.51(17)
C(29) Fe(2) C(22) C(23) -82.88(17)
C(22) Fe(2) C(30) C(29) 113.3(2)
C(22) Fe(2) C(30) C(31) -127.47(19)
C(30) Fe(2) C(22) C(21) 114.69(18)
C(30) Fe(2) C(22) C(23) -125.70(16)
C(22) Fe(2) C(31) C(30) 70.8(2)
C(22) Fe(2) C(31) C(32) -169.99(17)
C(31) Fe(2) C(22) C(21) 75.0(2)
C(31) Fe(2) C(22) C(23) -165.37(16)
C(22) Fe(2) C(32) C(28) 153.0(3)
C(22) Fe(2) C(32) C(31) 32.4(5)
C(32) Fe(2) C(22) C(21) 49.5(4)
C(32) Fe(2) C(22) C(23) 169.1(3)
C(23) Fe(2) C(28) P(4) 33.7(2)
C(23) Fe(2) C(28) C(29) -82.0(2)
C(23) Fe(2) C(28) C(32) 159.94(15)
C(28) Fe(2) C(23) C(19) -84.36(17)
C(28) Fe(2) C(23) C(22) 155.95(15)
C(23) Fe(2) C(29) C(28) 114.5(2)
C(23) Fe(2) C(29) C(30) -125.9(2)
C(29) Fe(2) C(23) C(19) -126.81(15)
C(29) Fe(2) C(23) C(22) 113.50(16)
C(23) Fe(2) C(30) C(29) 72.5(2)
C(23) Fe(2) C(30) C(31) -168.21(17)
C(30) Fe(2) C(23) C(19) -167.51(15)
C(30) Fe(2) C(23) C(22) 72.80(19)
C(23) Fe(2) C(31) C(30) 35.6(4)
C(23) Fe(2) C(31) C(32) 154.7(3)
C(31) Fe(2) C(23) C(19) 164.9(3)
C(31) Fe(2) C(23) C(22) 45.3(4)
C(23) Fe(2) C(32) C(28) -43.3(3)
C(23) Fe(2) C(32) C(31) -163.9(2)
C(32) Fe(2) C(23) C(19) -53.9(3)
C(32) Fe(2) C(23) C(22) -173.6(2)
C(28) Fe(2) C(29) C(30) 119.6(3)
C(29) Fe(2) C(28) P(4) 115.7(3)
C(29) Fe(2) C(28) C(32) -118.0(2)
C(28) Fe(2) C(30) C(29) -37.6(2)
C(28) Fe(2) C(30) C(31) 81.7(2)
C(30) Fe(2) C(28) P(4) 153.5(3)
C(30) Fe(2) C(28) C(29) 37.7(2)
C(30) Fe(2) C(28) C(32) -80.28(19)
C(28) Fe(2) C(31) C(30) -82.11(19)
C(28) Fe(2) C(31) C(32) 37.07(17)
C(31) Fe(2) C(28) P(4) -163.0(2)
C(31) Fe(2) C(28) C(29) 81.2(2)
C(31) Fe(2) C(28) C(32) -36.78(17)
C(28) Fe(2) C(32) C(31) -120.6(2)
C(32) Fe(2) C(28) P(4) -126.3(3)
C(32) Fe(2) C(28) C(29) 118.0(2)
C(29) Fe(2) C(30) C(31) 119.3(3)
C(30) Fe(2) C(29) C(28) -119.6(3)
C(29) Fe(2) C(31) C(30) -38.02(18)
C(29) Fe(2) C(31) C(32) 81.15(19)
C(31) Fe(2) C(29) C(28) -82.1(2)
C(31) Fe(2) C(29) C(30) 37.5(2)
C(29) Fe(2) C(32) C(28) 38.53(15)
C(29) Fe(2) C(32) C(31) -82.11(19)
C(32) Fe(2) C(29) C(28) -38.42(19)
C(32) Fe(2) C(29) C(30) 81.2(2)
C(30) Fe(2) C(31) C(32) 119.2(2)
C(31) Fe(2) C(30) C(29) -119.3(3)
C(30) Fe(2) C(32) C(28) 82.98(17)
C(30) Fe(2) C(32) C(31) -37.66(18)
C(32) Fe(2) C(30) C(29) -81.6(2)
C(32) Fe(2) C(30) C(31) 37.68(18)
C(31) Fe(2) C(32) C(28) 120.6(2)
C(32) Fe(2) C(31) C(30) -119.2(2)
W(1) P(1) C(1) Fe(1) -52.20(18)
W(1) P(1) C(1) C(2) 35.6(3)
W(1) P(1) C(1) C(5) -143.6(2)
W(1) P(1) C(6) C(7) -143.7(2)
W(1) P(1) C(8) C(9) -68.1(2)
C(1) P(1) C(6) C(7) 87.2(2)
C(6) P(1) C(1) Fe(1) 74.57(18)
C(6) P(1) C(1) C(2) 162.4(2)
C(6) P(1) C(1) C(5) -16.8(3)
C(1) P(1) C(8) C(9) 60.4(2)
C(8) P(1) C(1) Fe(1) 178.63(15)
C(8) P(1) C(1) C(2) -93.6(2)
C(8) P(1) C(1) C(5) 87.3(3)
C(6) P(1) C(8) C(9) 162.1(2)
C(8) P(1) C(6) C(7) -11.3(2)
W(1) P(2) C(10) Fe(1) -47.87(17)
W(1) P(2) C(10) C(11) 40.0(3)
W(1) P(2) C(10) C(14) -138.1(2)
W(1) P(2) C(15) C(16) -144.4(2)
W(1) P(2) C(17) C(18) -168.36(19)
C(10) P(2) C(15) C(16) 83.7(2)
C(15) P(2) C(10) Fe(1) 80.95(19)
C(15) P(2) C(10) C(11) 168.8(2)
C(15) P(2) C(10) C(14) -9.2(3)
C(10) P(2) C(17) C(18) -40.8(2)
C(17) P(2) C(10) Fe(1) -168.68(16)
C(17) P(2) C(10) C(11) -80.8(2)
C(17) P(2) C(10) C(14) 101.1(3)
C(15) P(2) C(17) C(18) 62.0(2)
C(17) P(2) C(15) C(16) -17.3(3)
W(1) P(3) C(19) Fe(2) 54.8(2)
W(1) P(3) C(19) C(20) 140.9(2)
W(1) P(3) C(19) C(23) -29.5(3)
W(1) P(3) C(24) C(25) 56.2(2)
W(1) P(3) C(26) C(27) -175.7(2)
C(19) P(3) C(24) C(25) -175.6(2)
C(24) P(3) C(19) Fe(2) -73.64(19)
C(24) P(3) C(19) C(20) 12.4(3)
C(24) P(3) C(19) C(23) -158.0(3)
C(19) P(3) C(26) C(27) 51.7(2)
C(26) P(3) C(19) Fe(2) -172.89(17)
C(26) P(3) C(19) C(20) -86.8(3)
C(26) P(3) C(19) C(23) 102.7(3)
C(24) P(3) C(26) C(27) -47.9(2)
C(26) P(3) C(24) C(25) -70.9(2)
W(1) P(4) C(28) Fe(2) -22.6(2)
W(1) P(4) C(28) C(29) 67.7(2)
W(1) P(4) C(28) C(32) -121.5(3)
W(1) P(4) C(33) C(34) -172.8(2)
W(1) P(4) C(35) C(36) -53.9(2)
C(28) P(4) C(33) C(34) -50.4(3)
C(33) P(4) C(28) Fe(2) -145.3(2)
C(33) P(4) C(28) C(29) -55.1(3)
C(33) P(4) C(28) C(32) 115.8(3)
C(28) P(4) C(35) C(36) 175.8(2)
C(35) P(4) C(28) Fe(2) 113.0(2)
C(35) P(4) C(28) C(29) -156.8(2)
C(35) P(4) C(28) C(32) 14.1(3)
C(33) P(4) C(35) C(36) 78.4(2)
C(35) P(4) C(33) C(34) 50.3(3)
Fe(1) C(1) C(2) C(3) -59.5(2)
Fe(1) C(1) C(5) C(4) 59.3(2)
P(1) C(1) C(2) Fe(1) -118.6(2)
P(1) C(1) C(2) C(3) -178.1(2)
P(1) C(1) C(5) Fe(1) 118.7(2)
P(1) C(1) C(5) C(4) 178.0(2)
C(2) C(1) C(5) Fe(1) -60.6(2)
C(2) C(1) C(5) C(4) -1.3(3)
C(5) C(1) C(2) Fe(1) 60.8(2)
C(5) C(1) C(2) C(3) 1.2(3)
Fe(1) C(2) C(3) C(4) -59.1(2)
C(1) C(2) C(3) Fe(1) 58.4(2)
C(1) C(2) C(3) C(4) -0.7(4)
Fe(1) C(3) C(4) C(5) -58.4(2)
C(2) C(3) C(4) Fe(1) 58.2(2)
C(2) C(3) C(4) C(5) -0.1(3)
Fe(1) C(4) C(5) C(1) -58.0(2)
C(3) C(4) C(5) Fe(1) 58.9(2)
C(3) C(4) C(5) C(1) 0.9(4)
Fe(1) C(10) C(11) C(12) -59.5(2)
Fe(1) C(10) C(14) C(13) 59.9(2)
P(2) C(10) C(11) Fe(1) -118.0(2)
P(2) C(10) C(11) C(12) -177.4(2)
P(2) C(10) C(14) Fe(1) 117.6(2)
P(2) C(10) C(14) C(13) 177.4(2)
C(11) C(10) C(14) Fe(1) -60.7(2)
C(11) C(10) C(14) C(13) -0.9(3)
C(14) C(10) C(11) Fe(1) 60.4(2)
C(14) C(10) C(11) C(12) 1.0(3)
Fe(1) C(11) C(12) C(13) -58.9(2)
C(10) C(11) C(12) Fe(1) 58.2(2)
C(10) C(11) C(12) C(13) -0.7(3)
Fe(1) C(12) C(13) C(14) -58.2(2)
C(11) C(12) C(13) Fe(1) 58.3(2)
C(11) C(12) C(13) C(14) 0.1(3)
Fe(1) C(13) C(14) C(10) -58.8(2)
C(12) C(13) C(14) Fe(1) 59.3(2)
C(12) C(13) C(14) C(10) 0.4(3)
Fe(2) C(19) C(20) C(21) -58.8(2)
Fe(2) C(19) C(23) C(22) 59.3(2)
P(3) C(19) C(20) Fe(2) -112.3(2)
P(3) C(19) C(20) C(21) -171.1(2)
P(3) C(19) C(23) Fe(2) 112.5(2)
P(3) C(19) C(23) C(22) 171.9(2)
C(20) C(19) C(23) Fe(2) -59.6(2)
C(20) C(19) C(23) C(22) -0.3(3)
C(23) C(19) C(20) Fe(2) 59.5(2)
C(23) C(19) C(20) C(21) 0.7(3)
Fe(2) C(20) C(21) C(22) -59.5(2)
C(19) C(20) C(21) Fe(2) 58.6(2)
C(19) C(20) C(21) C(22) -0.9(4)
Fe(2) C(21) C(22) C(23) -58.7(2)
C(20) C(21) C(22) Fe(2) 59.4(2)
C(20) C(21) C(22) C(23) 0.7(4)
Fe(2) C(22) C(23) C(19) -59.3(2)
C(21) C(22) C(23) Fe(2) 59.0(2)
C(21) C(22) C(23) C(19) -0.3(3)
Fe(2) C(28) C(29) C(30) -59.5(2)
Fe(2) C(28) C(32) C(31) 58.5(2)
P(4) C(28) C(29) Fe(2) -127.7(2)
P(4) C(28) C(29) C(30) 172.8(2)
P(4) C(28) C(32) Fe(2) 129.1(2)
P(4) C(28) C(32) C(31) -172.4(2)
C(29) C(28) C(32) Fe(2) -58.9(2)
C(29) C(28) C(32) C(31) -0.4(3)
C(32) C(28) C(29) Fe(2) 59.6(2)
C(32) C(28) C(29) C(30) 0.1(3)
Fe(2) C(29) C(30) C(31) -59.8(2)
C(28) C(29) C(30) Fe(2) 60.0(2)
C(28) C(29) C(30) C(31) 0.2(4)
Fe(2) C(30) C(31) C(32) -59.5(2)
C(29) C(30) C(31) Fe(2) 59.0(2)
C(29) C(30) C(31) C(32) -0.5(4)
Fe(2) C(31) C(32) C(28) -58.5(2)
C(30) C(31) C(32) Fe(2) 59.0(2)
C(30) C(31) C(32) C(28) 0.5(4)
